data_2105760
loop_
_publ_author_name
'Boardman, Nicole D.'
'Munshi, Tasnim'
'Scowen, Ian J.'
'Seaton, Colin C.'

_publ_section_title
;
 Creation of a ternary complex between a crown ether, 4-aminobenzoic acid
 and 3,5-dinitrobenzoic acid
;
_journal_coeditor_code BI5005
_journal_issue 1
_journal_name_full 'Acta Crystallographica Section B'
_journal_page_first 132
_journal_page_last 140
_journal_paper_doi 10.1107/S2052520613026036
_journal_volume 70
_journal_year 2014
_chemical_formula_moiety 'C12 H24 O6, 2(C7 H7 N O2)'
_chemical_formula_sum 'C26 H38 N2 O10'
_chemical_formula_weight 538.58
_chemical_name_systematic
;
 18-crown-6/bis(4-aminobenzoic acid)
;
_space_group_crystal_system monoclinic
_space_group_IT_number 14
_space_group_name_Hall '-P 2yn'
_space_group_name_H-M_alt 'P 1 21/n 1'
_symmetry_space_group_name_Hall '-P 2yn'
_symmetry_space_group_name_H-M 'P 1 21/n 1'
_atom_sites_solution_hydrogens mixed
_audit_creation_method SHELXL-2013
_cell_angle_alpha 90
_cell_angle_beta 91.321(2)
_cell_angle_gamma 90
_cell_formula_units_Z 12
_cell_length_a 10.3947(3)
_cell_length_b 17.5546(5)
_cell_length_c 47.2700(14)
_cell_measurement_reflns_used 9698
_cell_measurement_temperature 173(2)
_cell_measurement_theta_max 23.29
_cell_measurement_theta_min 2.28
_cell_volume 8623.3(4)
_computing_cell_refinement 'SAINT (Bruker, 2008)'
_computing_data_collection 'APEX2 (Bruker, 2008)'
_computing_data_reduction SAINT
_computing_molecular_graphics
;
CrystalMaker (Palmer, 2005) and Mercury (Macrae et al., 2006)
;
_computing_publication_material SHELXL-2013
_computing_structure_refinement 'SHELXL-2013 (Sheldrick, 2008)'
_computing_structure_solution 'SHELXS-97 (Sheldrick, 2008)'
_diffrn_ambient_temperature 173(2)
_diffrn_measured_fraction_theta_full 0.986
_diffrn_measured_fraction_theta_max 0.933
_diffrn_measurement_device_type 'Bruker APEX-II CCD'
_diffrn_measurement_method '\f and \w scans'
_diffrn_radiation_monochromator graphite
_diffrn_radiation_type MoK\a
_diffrn_radiation_wavelength 0.71073
_diffrn_reflns_av_R_equivalents 0.0449
_diffrn_reflns_limit_h_max 11
_diffrn_reflns_limit_h_min -12
_diffrn_reflns_limit_k_max 21
_diffrn_reflns_limit_k_min -20
_diffrn_reflns_limit_l_max 52
_diffrn_reflns_limit_l_min -58
_diffrn_reflns_number 132140
_diffrn_reflns_theta_full 25.000
_diffrn_reflns_theta_max 26.126
_diffrn_reflns_theta_min 1.724
_exptl_absorpt_coefficient_mu 0.096
_exptl_absorpt_correction_T_max 0.950
_exptl_absorpt_correction_T_min 0.928
_exptl_absorpt_correction_type multi-scan
_exptl_absorpt_process_details 'SADABS (Bruker, 2008)'
_exptl_crystal_colour colourless
_exptl_crystal_density_diffrn 1.245
_exptl_crystal_description block
_exptl_crystal_F_000 3456
_exptl_crystal_size_max 0.79
_exptl_crystal_size_mid 0.65
_exptl_crystal_size_min 0.53
_refine_diff_density_max 0.911
_refine_diff_density_min -0.374
_refine_ls_extinction_method none
_refine_ls_goodness_of_fit_ref 1.060
_refine_ls_hydrogen_treatment mixed
_refine_ls_matrix_type full
_refine_ls_number_parameters 1114
_refine_ls_number_reflns 16030
_refine_ls_number_restraints 6
_refine_ls_restrained_S_all 1.060
_refine_ls_R_factor_all 0.1236
_refine_ls_R_factor_gt 0.0732
_refine_ls_shift/su_max 0.000
_refine_ls_shift/su_mean 0.000
_refine_ls_structure_factor_coef Fsqd
_refine_ls_weighting_details 'w=1/[\s^2^(Fo^2^)+(0.0614P)^2^+16.5586P] where P=(Fo^2^+2Fc^2^)/3'
_refine_ls_weighting_scheme calc
_refine_ls_wR_factor_gt 0.1679
_refine_ls_wR_factor_ref 0.1987
_reflns_number_gt 10452
_reflns_number_total 16030
_reflns_threshold_expression 'I > 2\s(I)'
_cod_data_source_file bi5005sup1.cif
_cod_data_source_block 1
_cod_database_code 2105760
_cod_database_fobs_code 2105760
_shelx_space_group_comment
;
The symmetry employed for this shelxl refinement is uniquely defined
by the following loop, which should always be used as a source of
symmetry information in preference to the above space-group names.
They are only intended as comments.
;
_shelxl_version_number .2013

loop_
_space_group_symop_operation_xyz
'x, y, z'
'-x+1/2, y+1/2, -z+1/2'
'-x, -y, -z'
'x-1/2, -y-1/2, z-1/2'

loop_
_atom_site_type_symbol
_atom_site_label
_atom_site_fract_x
_atom_site_fract_y
_atom_site_fract_z
_atom_site_U_iso_or_equiv
_atom_site_adp_type
_atom_site_calc_flag
_atom_site_occupancy
_atom_site_disorder_assembly
_atom_site_disorder_group
O O1A 0.7184(3) 0.32762(18) 0.01502(6) 0.0626(8) Uani d 1 . .
O O2AA 0.4540(6) 0.3599(4) 0.02787(16) 0.0631(18) Uani d 0.673(12) A 1
O O2AB 0.4614(8) 0.3883(6) 0.0153(2) 0.033(3) Uani d 0.327(12) A 2
O O3A 0.2490(3) 0.26694(15) 0.00704(6) 0.0495(7) Uani d 1 . .
O O4A 0.3506(2) 0.16745(14) -0.03292(5) 0.0430(6) Uani d 1 . .
O O5A 0.5925(2) 0.11338(14) -0.04352(5) 0.0413(6) Uani d 1 . .
O O6A 0.7895(2) 0.18617(15) -0.00732(5) 0.0421(6) Uani d 1 . .
C C1A 0.8751(4) 0.2487(3) -0.00409(8) 0.0508(11) Uani d 1 . .
H H1AA 0.8706 0.2811 -0.0212 0.061 Uiso calc 1 . .
H H1AB 0.9644 0.2299 -0.0017 0.061 Uiso calc 1 . .
C C2A 0.8391(4) 0.2939(3) 0.02100(9) 0.0524(11) Uani d 1 . .
H H2AA 0.8339 0.2605 0.0378 0.063 Uiso calc 1 . .
H H2AB 0.9045 0.3337 0.0250 0.063 Uiso calc 1 . .
C C3A 0.6734(5) 0.3715(3) 0.03805(11) 0.0754(15) Uani d 1 . .
H H3AA 0.7415 0.4066 0.0451 0.090 Uiso calc 0.673(12) A 1
H H3AB 0.6486 0.3377 0.0538 0.090 Uiso calc 0.673(12) A 1
H H3AC 0.6879 0.4262 0.0342 0.090 Uiso calc 0.327(12) A 2
H H3AD 0.7235 0.3580 0.0554 0.090 Uiso calc 0.327(12) A 2
C C4AA 0.5612(7) 0.4147(4) 0.02741(15) 0.062(2) Uani d 0.673(12) A 1
H H4AA 0.5752 0.4332 0.0079 0.075 Uiso calc 0.673(12) A 1
H H4AB 0.5440 0.4589 0.0398 0.075 Uiso calc 0.673(12) A 1
C C4AB 0.5076(16) 0.3562(9) 0.0440(4) 0.062(5) Uani d 0.327(12) A 2
H H4AC 0.4861 0.3016 0.0463 0.075 Uiso calc 0.327(12) A 2
H H4AD 0.4758 0.3860 0.0602 0.075 Uiso calc 0.327(12) A 2
C C5A 0.3350(6) 0.3925(4) 0.01860(15) 0.098(2) Uani d 1 . .
H H5AA 0.3377 0.4060 -0.0017 0.118 Uiso calc 0.673(12) A 1
H H5AB 0.3161 0.4390 0.0296 0.118 Uiso calc 0.673(12) A 1
H H5AC 0.3031 0.4200 0.0015 0.118 Uiso calc 0.327(12) A 2
H H5AD 0.3250 0.4285 0.0345 0.118 Uiso calc 0.327(12) A 2
C C6A 0.2381(4) 0.3344(3) 0.02331(10) 0.0595(12) Uani d 1 . .
H H6AA 0.2417 0.3203 0.0436 0.071 Uiso calc 1 . .
H H6AB 0.1524 0.3570 0.0193 0.071 Uiso calc 1 . .
C C7A 0.2310(4) 0.2783(2) -0.02255(9) 0.0513(11) Uani d 1 . .
H H7AA 0.3018 0.3099 -0.0298 0.062 Uiso calc 1 . .
H H7AB 0.1489 0.3053 -0.0263 0.062 Uiso calc 1 . .
C C8A 0.2290(4) 0.2028(2) -0.03715(8) 0.0478(10) Uani d 1 . .
H H8AA 0.1605 0.1703 -0.0293 0.057 Uiso calc 1 . .
H H8AB 0.2109 0.2098 -0.0576 0.057 Uiso calc 1 . .
C C9A 0.3656(4) 0.0992(2) -0.04863(9) 0.0491(10) Uani d 1 . .
H H9AA 0.3679 0.1109 -0.0691 0.059 Uiso calc 1 . .
H H9AB 0.2923 0.0646 -0.0454 0.059 Uiso calc 1 . .
C C10A 0.4888(4) 0.0621(2) -0.03917(9) 0.0488(10) Uani d 1 . .
H H10A 0.4849 0.0486 -0.0189 0.059 Uiso calc 1 . .
H H10B 0.5022 0.0147 -0.0501 0.059 Uiso calc 1 . .
C C11A 0.7140(4) 0.0823(3) -0.03506(8) 0.0526(11) Uani d 1 . .
H H11A 0.7418 0.0443 -0.0492 0.063 Uiso calc 1 . .
H H11B 0.7068 0.0563 -0.0166 0.063 Uiso calc 1 . .
C C12A 0.8108(4) 0.1449(3) -0.03271(8) 0.0508(11) Uani d 1 . .
H H12A 0.8989 0.1233 -0.0323 0.061 Uiso calc 1 . .
H H12B 0.8022 0.1793 -0.0492 0.061 Uiso calc 1 . .
O O1B 0.0630(3) 0.08359(15) 0.01362(6) 0.0453(7) Uani d 1 . .
H H1B 0.067(5) 0.053(3) -0.0051(12) 0.108(19) Uiso d 1 . .
O O2B -0.0586(3) -0.00576(15) 0.03328(6) 0.0542(7) Uani d 1 . .
C C1B 0.0039(3) 0.0566(2) 0.03489(8) 0.0366(8) Uani d 1 . .
C C2B 0.0107(3) 0.09804(19) 0.06156(7) 0.0325(8) Uani d 1 . .
C C3B -0.0349(4) 0.0665(2) 0.08643(8) 0.0428(9) Uani d 1 . .
H H3B -0.0753 0.0180 0.0856 0.051 Uiso calc 1 . .
C C4B -0.0236(4) 0.1030(2) 0.11202(8) 0.0416(9) Uani d 1 . .
H H4B -0.0543 0.0794 0.1286 0.050 Uiso calc 1 . .
C C5B 0.0334(3) 0.1756(2) 0.11355(7) 0.0350(8) Uani d 1 . .
C C6B 0.0779(3) 0.2083(2) 0.08843(7) 0.0357(8) Uani d 1 . .
H H6B 0.1156 0.2576 0.0890 0.043 Uiso calc 1 . .
C C7B 0.0676(3) 0.17028(19) 0.06311(7) 0.0333(8) Uani d 1 . .
H H7B 0.0995 0.1932 0.0465 0.040 Uiso calc 1 . .
N N1B 0.0484(4) 0.2125(2) 0.13838(8) 0.0469(9) Uani d 1 . .
H H1BA 0.008(4) 0.198(3) 0.1528(10) 0.066(15) Uiso d 1 . .
H H1BB 0.080(5) 0.258(3) 0.1378(11) 0.082(18) Uiso d 1 . .
O O1C 0.5843(3) 0.48121(14) 0.13538(5) 0.0444(7) Uani d 1 . .
H H1C 0.596(5) 0.459(3) 0.1550(11) 0.098(17) Uiso d 1 . .
O O2C 0.6327(3) 0.59009(15) 0.15738(5) 0.0460(7) Uani d 1 . .
C C1C 0.5960(3) 0.5554(2) 0.13580(7) 0.0321(8) Uani d 1 . .
C C2C 0.5595(3) 0.59509(19) 0.10972(7) 0.0284(7) Uani d 1 . .
C C3C 0.5677(3) 0.67427(19) 0.10832(7) 0.0330(8) Uani d 1 . .
H H3C 0.6021 0.7018 0.1241 0.040 Uiso calc 1 . .
C C4C 0.5268(3) 0.7131(2) 0.08465(7) 0.0342(8) Uani d 1 . .
H H4C 0.5347 0.7669 0.0841 0.041 Uiso calc 1 . .
C C5C 0.4735(3) 0.6747(2) 0.06118(7) 0.0339(8) Uani d 1 . .
C C6C 0.4685(4) 0.5952(2) 0.06250(7) 0.0407(9) Uani d 1 . .
H H6C 0.4353 0.5674 0.0467 0.049 Uiso calc 1 . .
C C7C 0.5108(4) 0.5566(2) 0.08624(7) 0.0376(8) Uani d 1 . .
H H7C 0.5065 0.5026 0.0865 0.045 Uiso calc 1 . .
N N1C 0.4246(4) 0.7134(3) 0.03864(8) 0.0468(9) Uani d 1 . .
H H1CA 0.436(4) 0.760(3) 0.0390(9) 0.055(14) Uiso d 1 . .
H H1CB 0.403(5) 0.690(3) 0.0245(11) 0.077(18) Uiso d 1 . .
O O1D 0.5960(2) 0.53383(14) 0.20783(5) 0.0424(6) Uani d 1 . .
H H1D 0.6134 0.5489 0.1915 0.064 Uiso calc 1 . .
O O2D 0.5878(3) 0.42146(14) 0.18572(5) 0.0418(6) Uani d 1 . .
C C1D 0.5725(3) 0.4601(2) 0.20724(7) 0.0316(8) Uani d 1 . .
C C2D 0.5276(3) 0.42663(19) 0.23337(7) 0.0289(7) Uani d 1 . .
C C3D 0.5112(3) 0.4690(2) 0.25803(7) 0.0332(8) Uani d 1 . .
H H3D 0.5314 0.5217 0.2581 0.040 Uiso calc 1 . .
C C4D 0.4665(3) 0.4358(2) 0.28221(7) 0.0365(8) Uani d 1 . .
H H4D 0.4577 0.4657 0.2988 0.044 Uiso calc 1 . .
C C5D 0.4336(3) 0.3580(2) 0.28263(7) 0.0318(8) Uani d 1 . .
C C6D 0.4501(3) 0.3159(2) 0.25777(7) 0.0343(8) Uani d 1 . .
H H6D 0.4293 0.2632 0.2576 0.041 Uiso calc 1 . .
C C7D 0.4956(3) 0.34900(19) 0.23380(7) 0.0318(8) Uani d 1 . .
H H7D 0.5056 0.3191 0.2172 0.038 Uiso calc 1 . .
N N1D 0.3863(3) 0.3245(2) 0.30573(8) 0.0457(8) Uani d 1 . .
H H1DA 0.380(5) 0.348(3) 0.3214(11) 0.078(17) Uiso d 1 . .
H H1DB 0.380(4) 0.275(3) 0.3063(10) 0.069(16) Uiso d 1 . .
O O1E 0.1113(2) 0.54213(16) 0.02265(5) 0.0458(7) Uani d 1 . .
H H1E 0.098(6) 0.515(4) 0.0013(14) 0.13(2) Uiso d 1 . .
O O2E -0.1001(2) 0.52463(16) 0.02695(5) 0.0447(6) Uani d 1 . .
C C1E 0.0067(3) 0.55030(19) 0.03627(7) 0.0318(8) Uani d 1 . .
C C2E 0.0144(3) 0.59040(18) 0.06338(6) 0.0286(7) Uani d 1 . .
C C3E -0.0943(3) 0.60271(19) 0.07964(7) 0.0304(7) Uani d 1 . .
H H3E -0.1760 0.5859 0.0727 0.036 Uiso calc 1 . .
C C4E -0.0853(3) 0.63853(19) 0.10529(7) 0.0317(8) Uani d 1 . .
H H4E -0.1607 0.6464 0.1159 0.038 Uiso calc 1 . .
C C5E 0.0348(3) 0.66386(19) 0.11615(7) 0.0328(8) Uani d 1 . .
C C6E 0.1436(3) 0.6526(2) 0.09947(7) 0.0351(8) Uani d 1 . .
H H6E 0.2252 0.6703 0.1061 0.042 Uiso calc 1 . .
C C7E 0.1332(3) 0.6166(2) 0.07391(7) 0.0334(8) Uani d 1 . .
H H7E 0.2081 0.6091 0.0631 0.040 Uiso calc 1 . .
N N1E 0.0442(4) 0.6984(2) 0.14163(7) 0.0463(9) Uani d 1 . .
H H1EA -0.023(4) 0.709(2) 0.1523(8) 0.043(11) Uiso d 1 . .
H H1EB 0.119(4) 0.712(2) 0.1450(9) 0.053(14) Uiso d 1 . .
O O1F -0.1069(3) 0.49496(18) 0.30440(6) 0.0562(8) Uani d 1 . .
H H1F -0.101(6) 0.513(4) 0.3282(15) 0.15(3) Uiso d 1 . .
O O2F 0.1069(3) 0.48524(16) 0.30858(5) 0.0502(7) Uani d 1 . .
C C1F 0.0025(4) 0.4764(2) 0.29457(7) 0.0348(8) Uani d 1 . .
C C2F 0.0066(3) 0.44390(19) 0.26603(7) 0.0323(8) Uani d 1 . .
C C3F 0.1245(3) 0.4240(2) 0.25453(7) 0.0355(8) Uani d 1 . .
H H3F 0.2016 0.4312 0.2654 0.043 Uiso calc 1 . .
C C4F 0.1302(3) 0.3943(2) 0.22782(7) 0.0370(8) Uani d 1 . .
H H4F 0.2113 0.3809 0.2204 0.044 Uiso calc 1 . .
C C5F 0.0181(3) 0.38328(19) 0.21126(7) 0.0324(8) Uani d 1 . .
C C6F -0.1004(3) 0.4017(2) 0.22307(7) 0.0358(8) Uani d 1 . .
H H6F -0.1778 0.3934 0.2125 0.043 Uiso calc 1 . .
C C7F -0.1055(3) 0.4316(2) 0.24980(7) 0.0355(8) Uani d 1 . .
H H7F -0.1865 0.4441 0.2574 0.043 Uiso calc 1 . .
N N1F 0.0247(4) 0.3561(2) 0.18454(7) 0.0485(9) Uani d 1 . .
H H1FA 0.100(4) 0.343(2) 0.1789(8) 0.049(12) Uiso d 1 . .
H H1FB -0.043(5) 0.343(3) 0.1779(11) 0.09(2) Uiso d 1 . .
O O1G 0.1069(3) 0.54242(16) 0.35941(5) 0.0468(7) Uani d 1 . .
H H1G 0.104(7) 0.514(4) 0.3351(15) 0.15(3) Uiso d 1 . .
O O2G -0.1076(3) 0.54402(18) 0.35628(5) 0.0544(8) Uani d 1 . .
C C1G -0.0024(4) 0.5568(2) 0.36977(7) 0.0360(8) Uani d 1 . .
C C2G -0.0075(3) 0.58889(19) 0.39831(7) 0.0324(8) Uani d 1 . .
C C3G 0.1047(3) 0.6076(2) 0.41375(7) 0.0371(8) Uani d 1 . .
H H3G 0.1862 0.5998 0.4055 0.044 Uiso calc 1 . .
C C4G 0.0983(3) 0.6367(2) 0.44044(7) 0.0380(9) Uani d 1 . .
H H4G 0.1756 0.6493 0.4505 0.046 Uiso calc 1 . .
C C5G -0.0206(3) 0.6485(2) 0.45334(7) 0.0333(8) Uani d 1 . .
C C6G -0.1334(3) 0.6301(2) 0.43786(7) 0.0369(8) Uani d 1 . .
H H6G -0.2150 0.6375 0.4461 0.044 Uiso calc 1 . .
C C7G -0.1259(4) 0.6015(2) 0.41087(7) 0.0381(8) Uani d 1 . .
H H7G -0.2029 0.5900 0.4005 0.046 Uiso calc 1 . .
N N1G -0.0261(4) 0.6741(2) 0.48016(7) 0.0463(9) Uani d 1 . .
H H1GA -0.097(4) 0.684(2) 0.4871(8) 0.034(10) Uiso d 1 . .
H H1GB 0.040(5) 0.690(3) 0.4882(10) 0.064(15) Uiso d 1 . .
O O1H -0.1057(2) 0.69527(14) 0.19681(5) 0.0429(6) Uani d 1 . .
O O2H -0.2243(3) 0.79586(16) 0.16004(6) 0.0548(7) Uani d 1 . .
O O3H -0.0290(3) 0.88757(17) 0.12848(6) 0.0530(7) Uani d 1 . .
O O4H 0.2292(3) 0.8539(2) 0.13866(6) 0.0755(11) Uani d 1 . .
O O5H 0.3219(2) 0.72479(15) 0.16639(5) 0.0454(6) Uani d 1 . .
O O6H 0.1463(2) 0.64817(14) 0.20415(6) 0.0463(7) Uani d 1 . .
C C1H 0.0434(4) 0.5947(2) 0.20215(10) 0.0545(11) Uani d 1 . .
H H1HA 0.0657 0.5485 0.2132 0.065 Uiso calc 1 . .
H H1HB 0.0290 0.5794 0.1822 0.065 Uiso calc 1 . .
C C2H -0.0766(4) 0.6299(2) 0.21331(9) 0.0511(10) Uani d 1 . .
H H2HA -0.1486 0.5931 0.2120 0.061 Uiso calc 1 . .
H H2HB -0.0631 0.6444 0.2334 0.061 Uiso calc 1 . .
C C3H -0.2276(4) 0.7264(3) 0.20270(8) 0.0494(10) Uani d 1 . .
H H3HA -0.2374 0.7309 0.2234 0.059 Uiso calc 1 . .
H H3HB -0.2963 0.6924 0.1952 0.059 Uiso calc 1 . .
C C4H -0.2397(4) 0.8021(2) 0.18945(9) 0.0524(11) Uani d 1 . .
H H4HA -0.3254 0.8239 0.1933 0.063 Uiso calc 1 . .
H H4HB -0.1734 0.8368 0.1976 0.063 Uiso calc 1 . .
C C5H -0.2384(5) 0.8670(3) 0.14570(13) 0.0830(18) Uani d 1 . .
H H5HA -0.2131 0.9090 0.1587 0.100 Uiso calc 1 . .
H H5HB -0.3297 0.8745 0.1400 0.100 Uiso calc 1 . .
C C6H -0.1588(5) 0.8691(3) 0.12079(11) 0.0767(16) Uani d 1 . .
H H6HA -0.1615 0.8188 0.1113 0.092 Uiso calc 1 . .
H H6HB -0.1932 0.9076 0.1073 0.092 Uiso calc 1 . .
C C7H 0.0563(5) 0.8736(3) 0.10630(9) 0.0643(13) Uani d 1 . .
H H7HA 0.0277 0.9019 0.0892 0.077 Uiso calc 1 . .
H H7HB 0.0567 0.8186 0.1017 0.077 Uiso calc 1 . .
C C8H 0.1855(5) 0.8980(4) 0.11489(10) 0.0795(17) Uani d 1 . .
H H8HA 0.2448 0.8911 0.0990 0.095 Uiso calc 1 . .
H H8HB 0.1846 0.9526 0.1200 0.095 Uiso calc 1 . .
C C9H 0.3578(4) 0.8338(3) 0.13787(9) 0.0537(11) Uani d 1 . .
H H9HA 0.4112 0.8801 0.1360 0.064 Uiso calc 1 . .
H H9HB 0.3725 0.8009 0.1213 0.064 Uiso calc 1 . .
C C10H 0.3955(4) 0.7924(2) 0.16425(10) 0.0534(11) Uani d 1 . .
H H10C 0.4882 0.7796 0.1640 0.064 Uiso calc 1 . .
H H10D 0.3806 0.8253 0.1809 0.064 Uiso calc 1 . .
C C11H 0.3578(4) 0.6813(3) 0.19072(10) 0.0583(12) Uani d 1 . .
H H11C 0.3589 0.7143 0.2077 0.070 Uiso calc 1 . .
H H11D 0.4453 0.6601 0.1885 0.070 Uiso calc 1 . .
C C12H 0.2637(4) 0.6181(3) 0.19429(11) 0.0608(12) Uani d 1 . .
H H12C 0.2484 0.5919 0.1760 0.073 Uiso calc 1 . .
H H12D 0.2987 0.5804 0.2080 0.073 Uiso calc 1 . .
O O1I -0.2089(3) 0.32047(18) 0.14245(6) 0.0626(8) Uani d 1 . .
O O2I 0.0163(3) 0.38849(18) 0.11605(6) 0.0677(9) Uani d 1 . .
O O3I 0.2408(3) 0.3445(2) 0.14116(7) 0.0704(9) Uani d 1 . .
O O4I 0.2851(3) 0.2409(2) 0.18463(7) 0.0709(9) Uani d 1 . .
O O5I 0.0579(3) 0.15949(18) 0.20840(6) 0.0659(9) Uani d 1 . .
O O6I -0.1647(3) 0.21133(19) 0.18431(7) 0.0673(9) Uani d 1 . .
C C1I -0.2873(4) 0.2230(3) 0.17292(11) 0.0690(14) Uani d 1 . .
H H1IA -0.3331 0.2614 0.1842 0.083 Uiso calc 1 . .
H H1IB -0.3368 0.1749 0.1733 0.083 Uiso calc 1 . .
C C2I -0.2769(4) 0.2496(3) 0.14368(10) 0.0597(12) Uani d 1 . .
H H2IA -0.2312 0.2108 0.1325 0.072 Uiso calc 1 . .
H H2IB -0.3641 0.2561 0.1352 0.072 Uiso calc 1 . .
C C3I -0.2031(5) 0.3491(3) 0.11502(10) 0.0699(14) Uani d 1 . .
H H3IA -0.2897 0.3660 0.1085 0.084 Uiso calc 1 . .
H H3IB -0.1735 0.3088 0.1020 0.084 Uiso calc 1 . .
C C4I -0.1133(5) 0.4137(3) 0.11480(10) 0.0666(13) Uani d 1 . .
H H4IA -0.1283 0.4438 0.0973 0.080 Uiso calc 1 . .
H H4IB -0.1296 0.4471 0.1312 0.080 Uiso calc 1 . .
C C5I 0.1040(6) 0.4438(3) 0.12364(11) 0.0807(16) Uani d 1 . .
H H5IA 0.0845 0.4637 0.1427 0.097 Uiso calc 1 . .
H H5IB 0.0986 0.4866 0.1100 0.097 Uiso calc 1 . .
C C6I 0.2382(5) 0.4103(3) 0.12387(12) 0.0797(16) Uani d 1 . .
H H6IA 0.2623 0.3967 0.1044 0.096 Uiso calc 1 . .
H H6IB 0.3009 0.4481 0.1313 0.096 Uiso calc 1 . .
C C7I 0.3624(5) 0.3160(4) 0.14617(13) 0.0912(19) Uani d 1 . .
H H7IA 0.4109 0.3503 0.1592 0.109 Uiso calc 1 . .
H H7IB 0.4092 0.3130 0.1282 0.109 Uiso calc 1 . .
C C8I 0.3523(4) 0.2362(3) 0.15938(11) 0.0705(14) Uani d 1 . .
H H8IA 0.3068 0.2015 0.1460 0.085 Uiso calc 1 . .
H H8IB 0.4396 0.2155 0.1632 0.085 Uiso calc 1 . .
C C9I 0.2810(5) 0.1706(3) 0.19820(13) 0.0807(16) Uani d 1 . .
H H9IA 0.3674 0.1583 0.2062 0.097 Uiso calc 1 . .
H H9IB 0.2572 0.1306 0.1843 0.097 Uiso calc 1 . .
C C10I 0.1863(5) 0.1709(3) 0.22133(11) 0.0732(14) Uani d 1 . .
H H10E 0.2061 0.1295 0.2350 0.088 Uiso calc 1 . .
H H10F 0.1898 0.2200 0.2316 0.088 Uiso calc 1 . .
C C11I -0.0367(5) 0.1843(3) 0.22582(9) 0.0655(13) Uani d 1 . .
H H11E -0.0240 0.2389 0.2303 0.079 Uiso calc 1 . .
H H11F -0.0337 0.1552 0.2438 0.079 Uiso calc 1 . .
C C12I -0.1633(5) 0.1728(3) 0.21100(9) 0.0673(13) Uani d 1 . .
H H12E -0.1785 0.1177 0.2080 0.081 Uiso calc 1 . .
H H12F -0.2330 0.1928 0.2228 0.081 Uiso calc 1 . .

loop_
_atom_site_aniso_label
_atom_site_aniso_U_11
_atom_site_aniso_U_22
_atom_site_aniso_U_33
_atom_site_aniso_U_12
_atom_site_aniso_U_13
_atom_site_aniso_U_23
O1A 0.0495(18) 0.072(2) 0.0654(19) 0.0156(16) -0.0255(15) -0.0180(16)
O2AA 0.064(4) 0.050(4) 0.074(5) 0.017(3) -0.030(3) 0.004(3)
O2AB 0.020(5) 0.035(6) 0.043(6) 0.016(4) -0.002(4) 0.005(4)
O3A 0.0503(17) 0.0474(16) 0.0510(16) 0.0024(13) 0.0043(13) 0.0105(13)
O4A 0.0350(14) 0.0438(15) 0.0501(15) 0.0017(12) -0.0043(12) 0.0008(12)
O5A 0.0420(15) 0.0454(15) 0.0363(13) 0.0080(12) -0.0007(11) 0.0040(11)
O6A 0.0333(14) 0.0577(17) 0.0355(14) 0.0024(12) 0.0039(11) 0.0058(12)
C1A 0.035(2) 0.069(3) 0.048(2) -0.003(2) -0.0021(18) 0.017(2)
C2A 0.039(2) 0.059(3) 0.058(3) -0.008(2) -0.016(2) 0.010(2)
C3A 0.067(3) 0.079(4) 0.079(3) 0.010(3) -0.032(3) -0.035(3)
C4AA 0.071(5) 0.055(4) 0.061(4) 0.010(3) -0.009(4) -0.021(3)
C4AB 0.072(11) 0.059(9) 0.055(8) 0.034(8) 0.003(6) -0.004(6)
C5A 0.078(4) 0.086(4) 0.131(5) 0.001(3) 0.019(4) -0.031(4)
C6A 0.052(3) 0.059(3) 0.069(3) 0.008(2) 0.015(2) 0.001(2)
C7A 0.038(2) 0.058(3) 0.059(3) 0.0141(19) 0.0140(19) 0.022(2)
C8A 0.032(2) 0.070(3) 0.041(2) 0.005(2) 0.0011(17) 0.013(2)
C9A 0.052(2) 0.047(2) 0.048(2) -0.008(2) -0.0042(19) -0.0027(19)
C10A 0.057(3) 0.039(2) 0.051(2) 0.003(2) 0.001(2) -0.0011(18)
C11A 0.056(3) 0.061(3) 0.041(2) 0.024(2) 0.0021(19) -0.001(2)
C12A 0.041(2) 0.075(3) 0.036(2) 0.017(2) 0.0073(17) 0.007(2)
O1B 0.0568(17) 0.0402(15) 0.0389(15) -0.0042(13) 0.0045(13) -0.0062(12)
O2B 0.0656(19) 0.0399(16) 0.0577(18) -0.0170(14) 0.0147(14) -0.0182(13)
C1B 0.0314(19) 0.032(2) 0.047(2) 0.0008(16) 0.0030(16) -0.0071(17)
C2B 0.0271(18) 0.0298(18) 0.040(2) 0.0028(15) 0.0010(15) -0.0085(15)
C3B 0.044(2) 0.033(2) 0.053(2) -0.0052(17) 0.0134(18) -0.0092(17)
C4B 0.043(2) 0.038(2) 0.045(2) -0.0027(17) 0.0156(17) -0.0053(17)
C5B 0.0236(18) 0.041(2) 0.041(2) 0.0041(15) 0.0045(15) -0.0087(17)
C6B 0.0302(19) 0.0326(19) 0.044(2) -0.0025(15) -0.0017(16) -0.0081(16)
C7B 0.0263(18) 0.0336(19) 0.040(2) 0.0044(15) -0.0016(15) 0.0019(16)
N1B 0.048(2) 0.052(2) 0.041(2) -0.0063(18) 0.0042(16) -0.0120(17)
O1C 0.0718(19) 0.0329(15) 0.0282(13) 0.0018(13) -0.0024(12) 0.0086(11)
O2C 0.0631(18) 0.0458(15) 0.0286(13) -0.0165(13) -0.0076(12) 0.0062(12)
C1C 0.0327(19) 0.034(2) 0.0294(18) -0.0024(15) 0.0020(15) 0.0055(15)
C2C 0.0251(17) 0.0336(19) 0.0266(17) -0.0013(14) 0.0012(13) 0.0048(14)
C3C 0.040(2) 0.036(2) 0.0234(16) -0.0047(16) 0.0040(14) 0.0014(15)
C4C 0.042(2) 0.0324(19) 0.0290(18) 0.0010(16) 0.0093(15) 0.0047(15)
C5C 0.0247(18) 0.045(2) 0.0317(18) -0.0019(16) 0.0022(14) 0.0145(16)
C6C 0.051(2) 0.043(2) 0.0276(18) -0.0117(18) -0.0093(16) 0.0026(16)
C7C 0.050(2) 0.0320(19) 0.0305(18) -0.0075(17) -0.0033(16) 0.0055(15)
N1C 0.050(2) 0.049(2) 0.041(2) -0.0048(18) -0.0130(16) 0.0170(18)
O1D 0.0579(17) 0.0352(14) 0.0340(13) -0.0119(12) -0.0008(12) 0.0104(11)
O2D 0.0603(17) 0.0389(14) 0.0264(13) 0.0006(12) 0.0051(11) 0.0069(11)
C1D 0.0299(19) 0.036(2) 0.0289(18) 0.0012(15) -0.0033(14) 0.0055(15)
C2D 0.0247(17) 0.0312(18) 0.0308(17) 0.0007(14) -0.0034(14) 0.0045(14)
C3D 0.037(2) 0.0284(18) 0.0338(18) -0.0017(15) -0.0011(15) 0.0024(15)
C4D 0.040(2) 0.040(2) 0.0298(18) 0.0021(17) 0.0053(15) 0.0016(16)
C5D 0.0246(17) 0.041(2) 0.0302(18) 0.0025(15) 0.0013(14) 0.0106(15)
C6D 0.037(2) 0.0316(19) 0.0345(19) -0.0003(15) -0.0003(15) 0.0062(15)
C7D 0.0370(19) 0.0321(19) 0.0261(17) 0.0011(15) -0.0034(14) 0.0022(14)
N1D 0.054(2) 0.047(2) 0.037(2) 0.0023(17) 0.0142(16) 0.0094(17)
O1E 0.0412(15) 0.0623(18) 0.0344(14) -0.0041(13) 0.0091(12) -0.0168(13)
O2E 0.0359(15) 0.0607(17) 0.0374(14) -0.0031(13) -0.0043(11) -0.0180(13)
C1E 0.033(2) 0.0341(19) 0.0281(17) 0.0008(16) -0.0010(15) -0.0002(15)
C2E 0.0338(19) 0.0297(18) 0.0223(16) 0.0026(15) -0.0008(14) 0.0004(13)
C3E 0.0291(18) 0.0358(19) 0.0262(17) 0.0000(15) -0.0020(14) 0.0012(14)
C4E 0.0293(18) 0.0375(19) 0.0283(17) 0.0024(15) 0.0039(14) -0.0027(15)
C5E 0.037(2) 0.0329(19) 0.0285(17) -0.0016(16) -0.0008(15) -0.0037(15)
C6E 0.0273(18) 0.043(2) 0.0352(19) -0.0057(16) 0.0002(15) -0.0052(16)
C7E 0.0293(19) 0.042(2) 0.0290(17) 0.0006(16) 0.0038(14) -0.0044(15)
N1E 0.042(2) 0.065(2) 0.0324(18) -0.0076(18) 0.0046(16) -0.0193(16)
O1F 0.0522(18) 0.079(2) 0.0379(15) -0.0014(15) 0.0062(13) -0.0198(15)
O2F 0.0548(17) 0.0621(18) 0.0330(14) 0.0022(14) -0.0132(13) -0.0123(13)
C1F 0.042(2) 0.0348(19) 0.0271(17) -0.0008(16) -0.0003(17) -0.0030(15)
C2F 0.039(2) 0.0308(18) 0.0271(17) -0.0001(15) -0.0039(15) -0.0005(14)
C3F 0.034(2) 0.036(2) 0.0358(19) 0.0029(16) -0.0058(15) -0.0050(16)
C4F 0.0306(19) 0.040(2) 0.041(2) 0.0031(16) 0.0005(16) -0.0091(16)
C5F 0.039(2) 0.0285(18) 0.0294(18) -0.0011(15) 0.0007(15) -0.0048(14)
C6F 0.0340(19) 0.041(2) 0.0316(18) 0.0026(16) -0.0080(15) -0.0051(16)
C7F 0.0293(19) 0.042(2) 0.0348(19) 0.0047(16) 0.0005(15) -0.0052(16)
N1F 0.044(2) 0.061(2) 0.0398(19) 0.0006(19) -0.0009(17) -0.0208(17)
O1G 0.0461(16) 0.0592(18) 0.0353(14) -0.0002(13) 0.0052(12) -0.0135(13)
O2G 0.0466(17) 0.080(2) 0.0364(14) 0.0013(15) -0.0072(13) -0.0203(14)
C1G 0.043(2) 0.0334(19) 0.0318(18) -0.0010(17) -0.0004(17) -0.0017(15)
C2G 0.039(2) 0.0335(19) 0.0243(17) -0.0022(16) -0.0018(15) -0.0025(14)
C3G 0.035(2) 0.044(2) 0.0320(19) -0.0098(17) 0.0065(15) -0.0057(16)
C4G 0.034(2) 0.049(2) 0.0311(18) -0.0135(17) 0.0043(15) -0.0073(16)
C5G 0.041(2) 0.0348(19) 0.0242(17) -0.0056(16) 0.0034(15) -0.0034(14)
C6G 0.0315(19) 0.044(2) 0.0349(19) 0.0001(16) 0.0028(15) -0.0022(16)
C7G 0.037(2) 0.044(2) 0.0325(19) 0.0007(17) -0.0066(16) -0.0057(16)
N1G 0.037(2) 0.071(2) 0.0310(17) -0.0098(19) 0.0032(16) -0.0155(16)
O1H 0.0408(15) 0.0398(15) 0.0484(15) 0.0002(12) 0.0058(12) 0.0000(12)
O2H 0.0527(17) 0.0445(16) 0.0677(19) 0.0019(13) 0.0107(14) 0.0114(14)
O3H 0.0409(16) 0.0590(18) 0.0587(18) -0.0032(13) -0.0049(13) 0.0117(14)
O4H 0.0466(18) 0.129(3) 0.0521(18) 0.0261(19) 0.0174(14) 0.0319(19)
O5H 0.0363(14) 0.0512(16) 0.0485(16) 0.0038(12) 0.0006(12) -0.0080(13)
O6H 0.0450(16) 0.0382(15) 0.0556(16) 0.0059(12) -0.0016(13) -0.0025(12)
C1H 0.060(3) 0.035(2) 0.069(3) -0.003(2) -0.008(2) 0.007(2)
C2H 0.055(3) 0.045(2) 0.053(2) -0.011(2) 0.000(2) 0.010(2)
C3H 0.038(2) 0.067(3) 0.043(2) 0.000(2) 0.0035(18) -0.007(2)
C4H 0.034(2) 0.056(3) 0.067(3) 0.0008(19) -0.007(2) -0.018(2)
C5H 0.046(3) 0.068(3) 0.136(5) 0.013(2) 0.020(3) 0.046(3)
C6H 0.062(3) 0.082(4) 0.084(4) -0.009(3) -0.023(3) 0.038(3)
C7H 0.082(4) 0.066(3) 0.045(2) 0.009(3) 0.003(2) 0.010(2)
C8H 0.056(3) 0.126(5) 0.057(3) 0.008(3) 0.008(2) 0.040(3)
C9H 0.039(2) 0.063(3) 0.059(3) -0.003(2) 0.016(2) -0.009(2)
C10H 0.033(2) 0.057(3) 0.070(3) -0.002(2) 0.000(2) -0.007(2)
C11H 0.041(2) 0.066(3) 0.067(3) 0.016(2) -0.005(2) 0.004(2)
C12H 0.059(3) 0.048(3) 0.076(3) 0.018(2) 0.003(2) 0.002(2)
O1I 0.071(2) 0.070(2) 0.0469(17) 0.0249(17) -0.0035(15) -0.0060(15)
O2I 0.091(3) 0.0548(19) 0.0575(19) -0.0080(18) 0.0109(17) -0.0002(15)
O3I 0.059(2) 0.074(2) 0.079(2) -0.0117(17) 0.0122(17) -0.0067(18)
O4I 0.059(2) 0.072(2) 0.081(2) -0.0019(17) -0.0086(18) -0.0071(19)
O5I 0.079(2) 0.063(2) 0.0562(18) 0.0079(17) -0.0019(17) 0.0018(16)
O6I 0.0473(18) 0.080(2) 0.074(2) 0.0013(16) 0.0042(16) 0.0059(18)
C1I 0.043(3) 0.085(4) 0.079(3) 0.001(2) 0.001(2) -0.013(3)
C2I 0.037(2) 0.064(3) 0.078(3) -0.001(2) -0.012(2) -0.011(3)
C3I 0.075(3) 0.081(4) 0.053(3) 0.025(3) -0.008(2) -0.004(3)
C4I 0.072(3) 0.067(3) 0.061(3) 0.017(3) -0.004(2) 0.008(2)
C5I 0.120(5) 0.057(3) 0.066(3) -0.018(3) 0.001(3) 0.007(3)
C6I 0.082(4) 0.064(3) 0.093(4) -0.029(3) 0.011(3) 0.017(3)
C7I 0.051(3) 0.123(5) 0.100(4) -0.022(3) 0.001(3) -0.009(4)
C8I 0.035(2) 0.093(4) 0.084(4) 0.013(2) 0.005(2) -0.006(3)
C9I 0.062(3) 0.077(4) 0.102(4) 0.010(3) -0.014(3) 0.018(3)
C10I 0.079(4) 0.074(3) 0.065(3) 0.004(3) -0.027(3) 0.004(3)
C11I 0.092(4) 0.055(3) 0.050(3) -0.006(3) 0.007(3) 0.005(2)
C12I 0.075(3) 0.073(3) 0.055(3) -0.006(3) 0.022(2) 0.016(2)

loop_
_atom_type_symbol
_atom_type_description
_atom_type_scat_dispersion_real
_atom_type_scat_dispersion_imag
_atom_type_scat_source
C C 0.0033 0.0016 'International Tables Vol C Tables 4.2.6.8 and 6.1.1.4'
H H 0.0000 0.0000 'International Tables Vol C Tables 4.2.6.8 and 6.1.1.4'
N N 0.0061 0.0033 'International Tables Vol C Tables 4.2.6.8 and 6.1.1.4'
O O 0.0106 0.0060 'International Tables Vol C Tables 4.2.6.8 and 6.1.1.4'

loop_
_geom_angle_atom_site_label_1
_geom_angle_atom_site_label_2
_geom_angle_atom_site_label_3
_geom_angle
C2A O1A C3A 112.4(3)
C5A O2AA C4AA 112.7(6)
C5A O2AB C4AB 102.0(10)
C6A O3A C7A 114.0(3)
C8A O4A C9A 113.8(3)
C10A O5A C11A 112.7(3)
C1A O6A C12A 112.0(3)
O6A C1A C2A 109.3(3)
O6A C1A H1AA 109.8
C2A C1A H1AA 109.8
O6A C1A H1AB 109.8
C2A C1A H1AB 109.8
H1AA C1A H1AB 108.3
O1A C2A C1A 107.7(3)
O1A C2A H2AA 110.2
C1A C2A H2AA 110.2
O1A C2A H2AB 110.2
C1A C2A H2AB 110.2
H2AA C2A H2AB 108.5
O1A C3A C4AA 106.9(4)
O1A C3A C4AB 112.2(6)
O1A C3A H3AA 110.4
C4AA C3A H3AA 110.4
O1A C3A H3AB 110.4
C4AA C3A H3AB 110.4
H3AA C3A H3AB 108.6
O1A C3A H3AC 109.2
C4AB C3A H3AC 109.2
O1A C3A H3AD 109.2
C4AB C3A H3AD 109.2
H3AC C3A H3AD 107.9
C3A C4AA O2AA 104.6(6)
C3A C4AA H4AA 110.8
O2AA C4AA H4AA 110.8
C3A C4AA H4AB 110.8
O2AA C4AA H4AB 110.8
H4AA C4AA H4AB 108.9
O2AB C4AB C3A 95.2(9)
O2AB C4AB H4AC 112.7
C3A C4AB H4AC 112.7
O2AB C4AB H4AD 112.7
C3A C4AB H4AD 112.7
H4AC C4AB H4AD 110.2
O2AB C5A C6A 132.0(7)
O2AA C5A C6A 105.7(6)
O2AA C5A H5AA 110.6
C6A C5A H5AA 110.6
O2AA C5A H5AB 110.6
C6A C5A H5AB 110.6
H5AA C5A H5AB 108.7
O2AB C5A H5AC 104.2
C6A C5A H5AC 104.2
O2AB C5A H5AD 104.2
C6A C5A H5AD 104.2
H5AC C5A H5AD 105.6
O3A C6A C5A 116.0(4)
O3A C6A H6AA 108.3
C5A C6A H6AA 108.3
O3A C6A H6AB 108.3
C5A C6A H6AB 108.3
H6AA C6A H6AB 107.4
O3A C7A C8A 109.3(3)
O3A C7A H7AA 109.8
C8A C7A H7AA 109.8
O3A C7A H7AB 109.8
C8A C7A H7AB 109.8
H7AA C7A H7AB 108.3
O4A C8A C7A 108.6(3)
O4A C8A H8AA 110.0
C7A C8A H8AA 110.0
O4A C8A H8AB 110.0
C7A C8A H8AB 110.0
H8AA C8A H8AB 108.3
O4A C9A C10A 108.4(3)
O4A C9A H9AA 110.0
C10A C9A H9AA 110.0
O4A C9A H9AB 110.0
C10A C9A H9AB 110.0
H9AA C9A H9AB 108.4
O5A C10A C9A 109.1(3)
O5A C10A H10A 109.9
C9A C10A H10A 109.9
O5A C10A H10B 109.9
C9A C10A H10B 109.9
H10A C10A H10B 108.3
O5A C11A C12A 109.3(3)
O5A C11A H11A 109.8
C12A C11A H11A 109.8
O5A C11A H11B 109.8
C12A C11A H11B 109.8
H11A C11A H11B 108.3
O6A C12A C11A 108.6(3)
O6A C12A H12A 110.0
C11A C12A H12A 110.0
O6A C12A H12B 110.0
C11A C12A H12B 110.0
H12A C12A H12B 108.3
C1B O1B H1B 120(3)
O2B C1B O1B 121.6(3)
O2B C1B C2B 119.7(3)
O1B C1B C2B 118.7(3)
C3B C2B C7B 117.9(3)
C3B C2B C1B 121.5(3)
C7B C2B C1B 120.6(3)
C4B C3B C2B 122.4(3)
C4B C3B H3B 118.8
C2B C3B H3B 118.8
C3B C4B C5B 119.7(3)
C3B C4B H4B 120.1
C5B C4B H4B 120.1
N1B C5B C4B 121.4(4)
N1B C5B C6B 120.4(4)
C4B C5B C6B 118.3(3)
C7B C6B C5B 121.1(3)
C7B C6B H6B 119.5
C5B C6B H6B 119.5
C6B C7B C2B 120.7(3)
C6B C7B H7B 119.7
C2B C7B H7B 119.7
C5B N1B H1BA 120(3)
C5B N1B H1BB 117(3)
H1BA N1B H1BB 120(5)
C1C O1C H1C 112(3)
O2C C1C O1C 121.9(3)
O2C C1C C2C 121.9(3)
O1C C1C C2C 116.1(3)
C7C C2C C3C 118.0(3)
C7C C2C C1C 121.8(3)
C3C C2C C1C 120.1(3)
C4C C3C C2C 121.1(3)
C4C C3C H3C 119.5
C2C C3C H3C 119.5
C3C C4C C5C 121.2(3)
C3C C4C H4C 119.4
C5C C4C H4C 119.4
N1C C5C C6C 121.5(4)
N1C C5C C4C 121.2(4)
C6C C5C C4C 117.3(3)
C7C C6C C5C 121.1(3)
C7C C6C H6C 119.4
C5C C6C H6C 119.4
C6C C7C C2C 121.2(3)
C6C C7C H7C 119.4
C2C C7C H7C 119.4
C5C N1C H1CA 115(3)
C5C N1C H1CB 119(4)
H1CA N1C H1CB 124(5)
C1D O1D H1D 109.5
O2D C1D O1D 122.0(3)
O2D C1D C2D 121.8(3)
O1D C1D C2D 116.3(3)
C3D C2D C7D 118.1(3)
C3D C2D C1D 122.8(3)
C7D C2D C1D 119.1(3)
C4D C3D C2D 121.3(3)
C4D C3D H3D 119.3
C2D C3D H3D 119.3
C3D C4D C5D 120.6(3)
C3D C4D H4D 119.7
C5D C4D H4D 119.7
N1D C5D C6D 120.4(4)
N1D C5D C4D 122.0(3)
C6D C5D C4D 117.7(3)
C7D C6D C5D 121.5(3)
C7D C6D H6D 119.3
C5D C6D H6D 119.3
C6D C7D C2D 120.8(3)
C6D C7D H7D 119.6
C2D C7D H7D 119.6
C5D N1D H1DA 122(4)
C5D N1D H1DB 119(3)
H1DA N1D H1DB 116(5)
C1E O1E H1E 114(3)
O2E C1E O1E 122.1(3)
O2E C1E C2E 120.4(3)
O1E C1E C2E 117.6(3)
C3E C2E C7E 118.1(3)
C3E C2E C1E 121.9(3)
C7E C2E C1E 120.0(3)
C4E C3E C2E 121.3(3)
C4E C3E H3E 119.3
C2E C3E H3E 119.3
C3E C4E C5E 120.6(3)
C3E C4E H4E 119.7
C5E C4E H4E 119.7
N1E C5E C6E 121.4(3)
N1E C5E C4E 120.7(3)
C6E C5E C4E 117.9(3)
C7E C6E C5E 120.8(3)
C7E C6E H6E 119.6
C5E C6E H6E 119.6
C6E C7E C2E 121.2(3)
C6E C7E H7E 119.4
C2E C7E H7E 119.4
C5E N1E H1EA 124(2)
C5E N1E H1EB 111(3)
H1EA N1E H1EB 125(4)
C1F O1F H1F 113(3)
C1F O2F H1G 120(3)
O2F C1F O1F 122.4(3)
O2F C1F C2F 119.0(3)
O1F C1F C2F 118.6(3)
C3F C2F C7F 118.4(3)
C3F C2F C1F 120.0(3)
C7F C2F C1F 121.6(3)
C4F C3F C2F 120.8(3)
C4F C3F H3F 119.6
C2F C3F H3F 119.6
C3F C4F C5F 120.9(3)
C3F C4F H4F 119.5
C5F C4F H4F 119.5
N1F C5F C4F 120.7(3)
N1F C5F C6F 121.1(3)
C4F C5F C6F 118.2(3)
C7F C6F C5F 120.6(3)
C7F C6F H6F 119.7
C5F C6F H6F 119.7
C6F C7F C2F 121.1(3)
C6F C7F H7F 119.5
C2F C7F H7F 119.5
C5F N1F H1FA 116(3)
C5F N1F H1FB 114(4)
H1FA N1F H1FB 126(5)
C1G O1G H1G 116(3)
C1G O2G H1F 118(3)
O2G C1G O1G 122.4(3)
O2G C1G C2G 118.7(3)
O1G C1G C2G 118.8(3)
C7G C2G C3G 118.2(3)
C7G C2G C1G 120.2(3)
C3G C2G C1G 121.6(3)
C4G C3G C2G 120.8(3)
C4G C3G H3G 119.6
C2G C3G H3G 119.6
C3G C4G C5G 121.2(3)
C3G C4G H4G 119.4
C5G C4G H4G 119.4
N1G C5G C6G 120.9(3)
N1G C5G C4G 120.9(3)
C6G C5G C4G 118.1(3)
C7G C6G C5G 120.2(3)
C7G C6G H6G 119.9
C5G C6G H6G 119.9
C6G C7G C2G 121.5(3)
C6G C7G H7G 119.3
C2G C7G H7G 119.3
C5G N1G H1GA 120(3)
C5G N1G H1GB 119(3)
H1GA N1G H1GB 119(4)
C3H O1H C2H 112.7(3)
C4H O2H C5H 112.8(4)
C7H O3H C6H 112.2(4)
C9H O4H C8H 114.0(3)
C10H O5H C11H 112.1(3)
C12H O6H C1H 112.5(3)
O6H C1H C2H 109.5(3)
O6H C1H H1HA 109.8
C2H C1H H1HA 109.8
O6H C1H H1HB 109.8
C2H C1H H1HB 109.8
H1HA C1H H1HB 108.2
O1H C2H C1H 108.0(3)
O1H C2H H2HA 110.1
C1H C2H H2HA 110.1
O1H C2H H2HB 110.1
C1H C2H H2HB 110.1
H2HA C2H H2HB 108.4
O1H C3H C4H 109.5(3)
O1H C3H H3HA 109.8
C4H C3H H3HA 109.8
O1H C3H H3HB 109.8
C4H C3H H3HB 109.8
H3HA C3H H3HB 108.2
O2H C4H C3H 109.8(3)
O2H C4H H4HA 109.7
C3H C4H H4HA 109.7
O2H C4H H4HB 109.7
C3H C4H H4HB 109.7
H4HA C4H H4HB 108.2
O2H C5H C6H 110.6(4)
O2H C5H H5HA 109.5
C6H C5H H5HA 109.5
O2H C5H H5HB 109.5
C6H C5H H5HB 109.5
H5HA C5H H5HB 108.1
O3H C6H C5H 110.6(4)
O3H C6H H6HA 109.5
C5H C6H H6HA 109.5
O3H C6H H6HB 109.5
C5H C6H H6HB 109.5
H6HA C6H H6HB 108.1
O3H C7H C8H 109.4(4)
O3H C7H H7HA 109.8
C8H C7H H7HA 109.8
O3H C7H H7HB 109.8
C8H C7H H7HB 109.8
H7HA C7H H7HB 108.2
O4H C8H C7H 109.5(4)
O4H C8H H8HA 109.8
C7H C8H H8HA 109.8
O4H C8H H8HB 109.8
C7H C8H H8HB 109.8
H8HA C8H H8HB 108.2
O4H C9H C10H 109.7(3)
O4H C9H H9HA 109.7
C10H C9H H9HA 109.7
O4H C9H H9HB 109.7
C10H C9H H9HB 109.7
H9HA C9H H9HB 108.2
O5H C10H C9H 109.7(3)
O5H C10H H10C 109.7
C9H C10H H10C 109.7
O5H C10H H10D 109.7
C9H C10H H10D 109.7
H10C C10H H10D 108.2
O5H C11H C12H 109.3(4)
O5H C11H H11C 109.8
C12H C11H H11C 109.8
O5H C11H H11D 109.8
C12H C11H H11D 109.8
H11C C11H H11D 108.3
O6H C12H C11H 109.3(3)
O6H C12H H12C 109.8
C11H C12H H12C 109.8
O6H C12H H12D 109.8
C11H C12H H12D 109.8
H12C C12H H12D 108.3
C3I O1I C2I 112.5(4)
C5I O2I C4I 114.5(4)
C7I O3I C6I 113.6(4)
C9I O4I C8I 111.3(4)
C11I O5I C10I 111.4(4)
C1I O6I C12I 113.8(4)
O6I C1I C2I 109.0(4)
O6I C1I H1IA 109.9
C2I C1I H1IA 109.9
O6I C1I H1IB 109.9
C2I C1I H1IB 109.9
H1IA C1I H1IB 108.3
O1I C2I C1I 111.2(4)
O1I C2I H2IA 109.4
C1I C2I H2IA 109.4
O1I C2I H2IB 109.4
C1I C2I H2IB 109.4
H2IA C2I H2IB 108.0
O1I C3I C4I 109.0(4)
O1I C3I H3IA 109.9
C4I C3I H3IA 109.9
O1I C3I H3IB 109.9
C4I C3I H3IB 109.9
H3IA C3I H3IB 108.3
O2I C4I C3I 111.3(4)
O2I C4I H4IA 109.4
C3I C4I H4IA 109.4
O2I C4I H4IB 109.4
C3I C4I H4IB 109.4
H4IA C4I H4IB 108.0
O2I C5I C6I 109.4(4)
O2I C5I H5IA 109.8
C6I C5I H5IA 109.8
O2I C5I H5IB 109.8
C6I C5I H5IB 109.8
H5IA C5I H5IB 108.2
O3I C6I C5I 109.1(4)
O3I C6I H6IA 109.9
C5I C6I H6IA 109.9
O3I C6I H6IB 109.9
C5I C6I H6IB 109.9
H6IA C6I H6IB 108.3
O3I C7I C8I 109.2(4)
O3I C7I H7IA 109.8
C8I C7I H7IA 109.8
O3I C7I H7IB 109.8
C8I C7I H7IB 109.8
H7IA C7I H7IB 108.3
O4I C8I C7I 109.5(4)
O4I C8I H8IA 109.8
C7I C8I H8IA 109.8
O4I C8I H8IB 109.8
C7I C8I H8IB 109.8
H8IA C8I H8IB 108.2
O4I C9I C10I 111.3(5)
O4I C9I H9IA 109.4
C10I C9I H9IA 109.4
O4I C9I H9IB 109.4
C10I C9I H9IB 109.4
H9IA C9I H9IB 108.0
O5I C10I C9I 107.7(4)
O5I C10I H10E 110.2
C9I C10I H10E 110.2
O5I C10I H10F 110.2
C9I C10I H10F 110.2
H10E C10I H10F 108.5
O5I C11I C12I 108.3(4)
O5I C11I H11E 110.0
C12I C11I H11E 110.0
O5I C11I H11F 110.0
C12I C11I H11F 110.0
H11E C11I H11F 108.4
O6I C12I C11I 110.0(4)
O6I C12I H12E 109.7
C11I C12I H12E 109.7
O6I C12I H12F 109.7
C11I C12I H12F 109.7
H12E C12I H12F 108.2

loop_
_geom_bond_atom_site_label_1
_geom_bond_atom_site_label_2
_geom_bond_distance
O1A C2A 1.410(5)
O1A C3A 1.421(5)
O2AA C5A 1.422(8)
O2AA C4AA 1.472(11)
O2AB C5A 1.329(10)
O2AB C4AB 1.53(2)
O3A C6A 1.419(5)
O3A C7A 1.420(5)
O4A C8A 1.418(4)
O4A C9A 1.420(5)
O5A C10A 1.423(5)
O5A C11A 1.425(4)
O6A C1A 1.419(5)
O6A C12A 1.424(5)
C1A C2A 1.482(6)
C1A H1AA 0.9900
C1A H1AB 0.9900
C2A H2AA 0.9900
C2A H2AB 0.9900
C3A C4AA 1.470(8)
C3A C4AB 1.773(17)
C3A H3AA 0.9900
C3A H3AB 0.9900
C3A H3AC 0.9900
C3A H3AD 0.9900
C4AA H4AA 0.9900
C4AA H4AB 0.9900
C4AB H4AC 0.9900
C4AB H4AD 0.9900
C5A C6A 1.454(7)
C5A H5AA 0.9900
C5A H5AB 0.9900
C5A H5AC 0.9900
C5A H5AD 0.9900
C6A H6AA 0.9900
C6A H6AB 0.9900
C7A C8A 1.494(6)
C7A H7AA 0.9900
C7A H7AB 0.9900
C8A H8AA 0.9900
C8A H8AB 0.9900
C9A C10A 1.496(6)
C9A H9AA 0.9900
C9A H9AB 0.9900
C10A H10A 0.9900
C10A H10B 0.9900
C11A C12A 1.492(6)
C11A H11A 0.9900
C11A H11B 0.9900
C12A H12A 0.9900
C12A H12B 0.9900
O1B C1B 1.281(4)
O1B H1B 1.04(6)
O2B C1B 1.275(4)
C1B C2B 1.456(5)
C2B C3B 1.392(5)
C2B C7B 1.400(5)
C3B C4B 1.372(5)
C3B H3B 0.9500
C4B C5B 1.406(5)
C4B H4B 0.9500
C5B N1B 1.346(5)
C5B C6B 1.407(5)
C6B C7B 1.373(5)
C6B H6B 0.9500
C7B H7B 0.9500
N1B H1BA 0.85(5)
N1B H1BB 0.86(6)
O1C C1C 1.308(4)
O1C H1C 1.01(5)
O2C C1C 1.241(4)
C1C C2C 1.459(4)
C2C C7C 1.385(5)
C2C C3C 1.394(5)
C3C C4C 1.369(5)
C3C H3C 0.9500
C4C C5C 1.400(5)
C4C H4C 0.9500
C5C N1C 1.353(5)
C5C C6C 1.398(5)
C6C C7C 1.374(5)
C6C H6C 0.9500
C7C H7C 0.9500
N1C H1CA 0.83(5)
N1C H1CB 0.81(5)
O1D C1D 1.317(4)
O1D H1D 0.8400
O2D C1D 1.236(4)
C1D C2D 1.454(4)
C2D C3D 1.396(5)
C2D C7D 1.403(5)
C3D C4D 1.373(5)
C3D H3D 0.9500
C4D C5D 1.409(5)
C4D H4D 0.9500
C5D N1D 1.343(4)
C5D C6D 1.402(5)
C6D C7D 1.367(5)
C6D H6D 0.9500
C7D H7D 0.9500
N1D H1DA 0.85(5)
N1D H1DB 0.86(5)
O1E C1E 1.285(4)
O1E H1E 1.12(6)
O2E C1E 1.267(4)
C1E C2E 1.463(4)
C2E C3E 1.397(4)
C2E C7E 1.399(5)
C3E C4E 1.367(4)
C3E H3E 0.9500
C4E C5E 1.411(5)
C4E H4E 0.9500
C5E N1E 1.350(4)
C5E C6E 1.407(5)
C6E C7E 1.366(5)
C6E H6E 0.9500
C7E H7E 0.9500
N1E H1EA 0.89(4)
N1E H1EB 0.82(4)
O1F C1F 1.281(4)
O1F H1F 1.17(7)
O2F C1F 1.268(4)
O2F H1G 1.35(7)
C1F C2F 1.466(5)
C2F C3F 1.396(5)
C2F C7F 1.397(5)
C3F C4F 1.369(5)
C3F H3F 0.9500
C4F C5F 1.402(5)
C4F H4F 0.9500
C5F N1F 1.353(5)
C5F C6F 1.402(5)
C6F C7F 1.370(5)
C6F H6F 0.9500
C7F H7F 0.9500
N1F H1FA 0.87(4)
N1F H1FB 0.80(6)
O1G C1G 1.274(4)
O1G H1G 1.25(7)
O2G C1G 1.273(4)
O2G H1F 1.44(7)
C1G C2G 1.464(5)
C2G C7G 1.396(5)
C2G C3G 1.400(5)
C3G C4G 1.365(5)
C3G H3G 0.9500
C4G C5G 1.406(5)
C4G H4G 0.9500
C5G N1G 1.347(4)
C5G C6G 1.405(5)
C6G C7G 1.375(5)
C6G H6G 0.9500
C7G H7G 0.9500
N1G H1GA 0.84(4)
N1G H1GB 0.82(5)
O1H C3H 1.414(4)
O1H C2H 1.417(5)
O2H C4H 1.407(5)
O2H C5H 1.427(5)
O3H C7H 1.411(5)
O3H C6H 1.427(5)
O4H C9H 1.383(5)
O4H C8H 1.429(5)
O5H C10H 1.417(5)
O5H C11H 1.423(5)
O6H C12H 1.418(5)
O6H C1H 1.425(5)
C1H C2H 1.499(6)
C1H H1HA 0.9900
C1H H1HB 0.9900
C2H H2HA 0.9900
C2H H2HB 0.9900
C3H C4H 1.474(6)
C3H H3HA 0.9900
C3H H3HB 0.9900
C4H H4HA 0.9900
C4H H4HB 0.9900
C5H C6H 1.455(7)
C5H H5HA 0.9900
C5H H5HB 0.9900
C6H H6HA 0.9900
C6H H6HB 0.9900
C7H C8H 1.458(7)
C7H H7HA 0.9900
C7H H7HB 0.9900
C8H H8HA 0.9900
C8H H8HB 0.9900
C9H C10H 1.488(6)
C9H H9HA 0.9900
C9H H9HB 0.9900
C10H H10C 0.9900
C10H H10D 0.9900
C11H C12H 1.492(6)
C11H H11C 0.9900
C11H H11D 0.9900
C12H H12C 0.9900
C12H H12D 0.9900
O1I C3I 1.393(5)
O1I C2I 1.433(5)
O2I C5I 1.374(6)
O2I C4I 1.418(6)
O3I C7I 1.375(6)
O3I C6I 1.415(6)
O4I C9I 1.392(6)
O4I C8I 1.400(6)
O5I C11I 1.367(5)
O5I C10I 1.469(6)
O6I C1I 1.387(5)
O6I C12I 1.432(5)
C1I C2I 1.465(7)
C1I H1IA 0.9900
C1I H1IB 0.9900
C2I H2IA 0.9900
C2I H2IB 0.9900
C3I C4I 1.468(7)
C3I H3IA 0.9900
C3I H3IB 0.9900
C4I H4IA 0.9900
C4I H4IB 0.9900
C5I C6I 1.514(8)
C5I H5IA 0.9900
C5I H5IB 0.9900
C6I H6IA 0.9900
C6I H6IB 0.9900
C7I C8I 1.539(8)
C7I H7IA 0.9900
C7I H7IB 0.9900
C8I H8IA 0.9900
C8I H8IB 0.9900
C9I C10I 1.488(7)
C9I H9IA 0.9900
C9I H9IB 0.9900
C10I H10E 0.9900
C10I H10F 0.9900
C11I C12I 1.490(7)
C11I H11E 0.9900
C11I H11F 0.9900
C12I H12E 0.9900
C12I H12F 0.9900

loop_
_geom_hbond_atom_site_label_D
_geom_hbond_atom_site_label_H
_geom_hbond_atom_site_label_A
_geom_hbond_site_symmetry_A
_geom_hbond_distance_DH
_geom_hbond_distance_HA
_geom_hbond_distance_DA
_geom_hbond_angle_DHA
C12A H12A O2B 3_655 0.99 2.65 3.550(5) 151.2
O1B H1B O2B 3 1.04(6) 1.57(6) 2.604(4) 175(5)
N1B H1BA O6I . 0.85(5) 2.37(5) 3.138(5) 150(4)
N1B H1BB O2I . 0.86(6) 2.60(5) 3.280(5) 138(4)
N1B H1BB O3I . 0.86(6) 2.27(6) 3.061(5) 154(5)
O1C H1C O2D . 1.01(5) 1.60(6) 2.600(3) 170(5)
N1C H1CA O4A 3_665 0.83(5) 2.58(5) 3.153(5) 127(4)
N1C H1CA O5A 3_665 0.83(5) 2.25(5) 3.055(5) 164(4)
N1C H1CB O1A 3_665 0.81(5) 2.25(5) 2.998(5) 153(5)
O1D H1D O2C . 0.84 1.78 2.617(3) 172.1
N1D H1DA O4H 2_545 0.85(5) 2.23(5) 2.961(4) 144(5)
N1D H1DB O5H 2_545 0.86(5) 2.64(5) 3.102(4) 114(4)
N1D H1DB O6H 2_545 0.86(5) 2.30(5) 3.148(5) 165(4)
O1E H1E O2E 3_565 1.12(6) 1.50(7) 2.622(3) 172(5)
N1E H1EA O1H . 0.89(4) 2.30(4) 3.069(4) 144(3)
N1E H1EA O2H . 0.89(4) 2.63(4) 3.403(5) 147(3)
N1E H1EB O5H . 0.82(4) 2.33(5) 3.125(5) 162(4)
O1F H1F O1G . 1.17(7) 2.64(7) 3.483(4) 128(4)
O1F H1F O2G . 1.17(7) 1.44(7) 2.600(3) 171(6)
O2G H1F O2F . 1.44(7) 2.42(7) 3.370(4) 119(4)
N1F H1FA O3I . 0.87(4) 2.33(4) 3.083(5) 145(4)
N1F H1FA O4I . 0.87(4) 2.63(4) 3.380(5) 145(3)
N1F H1FB O1I . 0.80(6) 2.41(6) 3.165(5) 159(5)
N1F H1FB O6I . 0.80(6) 2.65(6) 3.215(5) 129(5)
O2F H1G O2G . 1.35(7) 2.50(7) 3.370(4) 119(4)
O1G H1G O1F . 1.25(7) 2.62(7) 3.483(4) 124(4)
O1G H1G O2F . 1.25(7) 1.35(7) 2.604(3) 177(6)
N1G H1GA O6A 2 0.84(4) 2.24(4) 3.058(5) 168(3)
N1G H1GB O3A 2 0.82(5) 2.59(5) 3.353(5) 156(4)
N1G H1GB O4A 2 0.82(5) 2.41(5) 3.058(4) 136(4)
C3H H3HB O2C 1_455 0.99 2.63 3.504(5) 147.7
C7I H7IA O2D . 0.99 2.53 3.494(6) 164.0
